data_4034913
loop_
_publ_author_name
'Liu, Xiaozu'
'Zhou, Yuxiang'
'Yang, Zhongqin'
'Li, Qin'
'Zhao, Liang'
'Liu, Peijun'

_publ_section_title
;
 Iodine-Catalyzed C-H Amidation and Imination at the 2\a-Position of
 2,3-Disubstituted Indoles with Chloramine Salts.
;
_journal_issue 8
_journal_name_full 'The Journal of organic chemistry'
_journal_page_first 4665
_journal_page_last 4673
_journal_paper_doi 10.1021/acs.joc.8b00286
_journal_volume 83
_journal_year 2018
_chemical_formula_moiety 'C19 H20 N2 O2 S'
_chemical_formula_sum 'C19 H20 N2 O2 S'
_chemical_formula_weight 340.43
_space_group_crystal_system triclinic
_space_group_IT_number 2
_space_group_name_Hall '-P 1'
_space_group_name_H-M_alt 'P -1'
_atom_sites_solution_hydrogens geom
_atom_sites_solution_primary direct
_audit_creation_date 2017-07-05
_audit_creation_method
;
Olex2 1.2
(compiled 2017.03.28 svn.r3405 for OlexSys, GUI svn.r5337)
;
_cell_angle_alpha 108.640(7)
_cell_angle_beta 105.947(8)
_cell_angle_gamma 102.109(7)
_cell_formula_units_Z 2
_cell_length_a 7.6536(7)
_cell_length_b 10.6513(8)
_cell_length_c 11.9897(11)
_cell_measurement_reflns_used 3669
_cell_measurement_temperature 138(50)
_cell_measurement_theta_max 28.8020
_cell_measurement_theta_min 4.3120
_cell_volume 841.66(15)
_computing_cell_refinement 'CrysAlisPro 1.171.38.43f (Rigaku OD, 2015)'
_computing_data_collection 'CrysAlisPro 1.171.38.43f (Rigaku OD, 2015)'
_computing_data_reduction 'CrysAlisPro 1.171.38.43f (Rigaku OD, 2015)'
_computing_molecular_graphics 'Olex2 (Dolomanov et al., 2009)'
_computing_publication_material 'Olex2 (Dolomanov et al., 2009)'
_computing_structure_refinement 'ShelXL (Sheldrick, 2015)'
_computing_structure_solution 'ShelXT (Sheldrick, 2015)'
_diffrn_ambient_environment N~2~
_diffrn_ambient_temperature 138(50)
_diffrn_detector 'CCD plate'
_diffrn_detector_area_resol_mean 5.2684
_diffrn_detector_type AtlasS2
_diffrn_measured_fraction_theta_full 0.997
_diffrn_measured_fraction_theta_max 0.831
_diffrn_measurement_details
;
List of Runs (angles in degrees, time in seconds):

  # Type    Start    End  Width  t~exp~   \w     \q     \k     \f   Frames
--------------------------------------------------------------------------
  1  \w    -13.00  85.00   1.00    1.97    --   11.74  57.00   0.00   98
  2  \w     37.00  63.00   1.00    1.97    --   11.74 178.00-180.00   26
  3  \w    -12.00  75.00   1.00    1.97    --   11.74  77.00 120.00   87
  4  \w    -54.00  36.00   1.00    1.97    --   11.74 -57.00-150.00   90
;
_diffrn_measurement_device 'four-circle diffractometer'
_diffrn_measurement_device_type 'SuperNova, Dual, Cu at zero, AtlasS2'
_diffrn_measurement_method '\w scans'
_diffrn_orient_matrix_type 'CrysAlisPro convention (1999,Acta A55,543-557)'
_diffrn_orient_matrix_UB_11 -0.0684363000
_diffrn_orient_matrix_UB_12 -0.0246355000
_diffrn_orient_matrix_UB_13 0.0242968000
_diffrn_orient_matrix_UB_21 0.0461283000
_diffrn_orient_matrix_UB_22 -0.0485831000
_diffrn_orient_matrix_UB_23 0.0107066000
_diffrn_orient_matrix_UB_31 0.0599031000
_diffrn_orient_matrix_UB_32 0.0506148000
_diffrn_orient_matrix_UB_33 0.0617027000
_diffrn_radiation_monochromator mirror
_diffrn_radiation_probe x-ray
_diffrn_radiation_type MoK\a
_diffrn_radiation_wavelength 0.71073
_diffrn_reflns_av_R_equivalents 0.0667
_diffrn_reflns_av_unetI/netI 0.0939
_diffrn_reflns_Laue_measured_fraction_full 0.997
_diffrn_reflns_Laue_measured_fraction_max 0.831
_diffrn_reflns_limit_h_max 10
_diffrn_reflns_limit_h_min -9
_diffrn_reflns_limit_k_max 14
_diffrn_reflns_limit_k_min -13
_diffrn_reflns_limit_l_max 13
_diffrn_reflns_limit_l_min -16
_diffrn_reflns_number 6363
_diffrn_reflns_point_group_measured_fraction_full 0.997
_diffrn_reflns_point_group_measured_fraction_max 0.831
_diffrn_reflns_theta_full 25.242
_diffrn_reflns_theta_max 29.415
_diffrn_reflns_theta_min 3.405
_diffrn_source 'micro-focus sealed X-ray tube'
_diffrn_source_type 'SuperNova (Mo) X-ray Source'
_exptl_absorpt_coefficient_mu 0.206
_exptl_absorpt_correction_T_max 1.00000
_exptl_absorpt_correction_T_min 0.10429
_exptl_absorpt_correction_type multi-scan
_exptl_absorpt_process_details
;
CrysAlisPro 1.171.38.43f (Rigaku Oxford Diffraction, 2015)
Empirical absorption correction using spherical harmonics,
 implemented in SCALE3 ABSPACK scaling algorithm.
;
_exptl_crystal_colour colorless
_exptl_crystal_density_diffrn 1.343
_exptl_crystal_description block
_exptl_crystal_F_000 360
_exptl_crystal_size_max 0.21
_exptl_crystal_size_mid 0.15
_exptl_crystal_size_min 0.12
_refine_diff_density_max 0.462
_refine_diff_density_min -0.581
_refine_diff_density_rms 0.088
_refine_ls_extinction_method none
_refine_ls_goodness_of_fit_ref 1.019
_refine_ls_hydrogen_treatment constr
_refine_ls_matrix_type full
_refine_ls_number_parameters 220
_refine_ls_number_reflns 3868
_refine_ls_number_restraints 0
_refine_ls_restrained_S_all 1.019
_refine_ls_R_factor_all 0.0776
_refine_ls_R_factor_gt 0.0600
_refine_ls_shift/su_max 0.001
_refine_ls_shift/su_mean 0.000
_refine_ls_structure_factor_coef Fsqd
_refine_ls_weighting_details 'w=1/[\s^2^(Fo^2^)+(0.0764P)^2^] where P=(Fo^2^+2Fc^2^)/3'
_refine_ls_weighting_scheme calc
_refine_ls_wR_factor_gt 0.1392
_refine_ls_wR_factor_ref 0.1630
_reflns_Friedel_coverage 0.000
_reflns_number_gt 2888
_reflns_number_total 3868
_reflns_threshold_expression 'I > 2\s(I)'
_cod_data_source_file jo8b00286_si_002.cif
_cod_data_source_block exp_714
_cod_original_cell_volume 841.64(13)
_cod_database_code 4034913
_shelx_shelxl_version_number 2016/6
_shelx_space_group_comment
;
The symmetry employed for this shelxl refinement is uniquely defined
by the following loop, which should always be used as a source of
symmetry information in preference to the above space-group names.
They are only intended as comments.
;
_shelx_estimated_absorpt_t_max 0.976
_shelx_estimated_absorpt_t_min 0.958
_reflns_odcompleteness_completeness 99.33
_reflns_odcompleteness_iscentric 1
_reflns_odcompleteness_theta 26.32
_olex2_refinement_description
;
1. Fixed Uiso
 At 1.2 times of:
  All C(H) groups
 At 1.5 times of:
  All C(H,H,H) groups
2.a Ternary CH refined with riding coordinates:
 C17(H17)
2.b Aromatic/amide H refined with riding coordinates:
 C9(H9), C15(H15), C12(H12), C13(H13), C5(H5), C4(H4), C14(H14), C11(H11),
 C7(H7), C6(H6)
2.c Idealised Me refined as rotating group:
 C16(H16A,H16B,H16C), C19(H19A,H19B,H19C), C18(H18A,H18B,H18C)
;
_olex2_date_sample_data_collection 2017-07-04
_olex2_submission_special_instructions 'No special instructions were received'
_oxdiff_exptl_absorpt_empirical_details
;
Empirical correction (ABSPACK) includes:
- Absorption correction using spherical harmonics
- Frame scaling
;
_oxdiff_exptl_absorpt_empirical_full_max 11.606
_oxdiff_exptl_absorpt_empirical_full_min 0.582

loop_
_space_group_symop_operation_xyz
'x, y, z'
'-x, -y, -z'

loop_
_atom_site_label
_atom_site_type_symbol
_atom_site_fract_x
_atom_site_fract_y
_atom_site_fract_z
_atom_site_U_iso_or_equiv
_atom_site_adp_type
_atom_site_occupancy
_atom_site_site_symmetry_order
_atom_site_calc_flag
_atom_site_refinement_flags_posn
S1 S 0.62075(7) 0.75782(6) 1.00666(5) 0.01763(19) Uani 1 1 d .
O2 O 0.6767(2) 0.64911(16) 1.03845(14) 0.0214(4) Uani 1 1 d .
O1 O 0.7663(2) 0.88840(16) 1.04515(15) 0.0234(4) Uani 1 1 d .
N1 N 0.3027(3) 0.5706(2) 0.57309(16) 0.0196(4) Uani 1 1 d .
N2 N 0.5049(2) 0.7042(2) 0.85237(16) 0.0190(4) Uani 1 1 d .
C1 C 0.3511(3) 0.5037(2) 0.6534(2) 0.0175(5) Uani 1 1 d .
C8 C 0.2147(3) 0.4710(3) 0.4525(2) 0.0198(5) Uani 1 1 d .
C2 C 0.2895(3) 0.3597(2) 0.5836(2) 0.0200(5) Uani 1 1 d .
C9 C 0.4503(3) 0.5714(2) 0.7873(2) 0.0192(5) Uani 1 1 d .
H9 H 0.477450 0.515249 0.830830 0.023 Uiso 1 1 calc R
C3 C 0.2019(3) 0.3387(2) 0.4543(2) 0.0191(5) Uani 1 1 d .
C15 C 0.3131(3) 0.6812(2) 1.0703(2) 0.0208(5) Uani 1 1 d .
H15 H 0.320669 0.591111 1.042237 0.025 Uiso 1 1 calc R
C10 C 0.4431(3) 0.7910(2) 1.06731(19) 0.0175(5) Uani 1 1 d .
C12 C 0.2900(3) 0.9509(3) 1.1516(2) 0.0253(5) Uani 1 1 d .
H12 H 0.280672 1.040583 1.177810 0.030 Uiso 1 1 calc R
C13 C 0.1602(3) 0.8424(3) 1.1557(2) 0.0256(5) Uani 1 1 d .
H13 H 0.063787 0.859634 1.185404 0.031 Uiso 1 1 calc R
C5 C 0.0413(3) 0.2360(3) 0.2286(2) 0.0278(6) Uani 1 1 d .
H5 H -0.018356 0.157622 0.152258 0.033 Uiso 1 1 calc R
C17 C 0.3032(3) 0.2506(2) 0.6358(2) 0.0256(6) Uani 1 1 d .
H17 H 0.385372 0.299862 0.725747 0.031 Uiso 1 1 calc R
C4 C 0.1119(3) 0.2192(3) 0.3393(2) 0.0261(5) Uani 1 1 d .
H4 H 0.100392 0.130194 0.338362 0.031 Uiso 1 1 calc R
C14 C 0.1717(3) 0.7084(3) 1.1161(2) 0.0256(5) Uani 1 1 d .
H14 H 0.084173 0.636550 1.120275 0.031 Uiso 1 1 calc R
C16 C 0.3312(4) 0.7178(3) 0.6084(2) 0.0287(6) Uani 1 1 d .
H16A H 0.292423 0.752269 0.678892 0.043 Uiso 1 1 calc GR
H16B H 0.255511 0.732234 0.538090 0.043 Uiso 1 1 calc GR
H16C H 0.464641 0.767336 0.631902 0.043 Uiso 1 1 calc GR
C11 C 0.4339(3) 0.9250(2) 1.1081(2) 0.0216(5) Uani 1 1 d .
H11 H 0.523760 0.997553 1.106451 0.026 Uiso 1 1 calc R
C7 C 0.1427(3) 0.4877(3) 0.3392(2) 0.0271(6) Uani 1 1 d .
H7 H 0.152144 0.575961 0.338679 0.032 Uiso 1 1 calc R
C6 C 0.0579(4) 0.3692(3) 0.2294(2) 0.0324(6) Uani 1 1 d .
H6 H 0.010008 0.377712 0.152989 0.039 Uiso 1 1 calc R
C19 C 0.3936(4) 0.1473(3) 0.5752(2) 0.0310(6) Uani 1 1 d .
H19A H 0.316974 0.097029 0.486570 0.046 Uiso 1 1 calc GR
H19B H 0.400070 0.082410 0.615033 0.046 Uiso 1 1 calc GR
H19C H 0.520941 0.197221 0.585549 0.046 Uiso 1 1 calc GR
C18 C 0.1038(4) 0.1754(3) 0.6288(3) 0.0375(7) Uani 1 1 d .
H18A H 0.055541 0.242830 0.674364 0.056 Uiso 1 1 calc GR
H18B H 0.113189 0.108199 0.665765 0.056 Uiso 1 1 calc GR
H18C H 0.017822 0.128242 0.541859 0.056 Uiso 1 1 calc GR

loop_
_atom_site_aniso_label
_atom_site_aniso_U_11
_atom_site_aniso_U_22
_atom_site_aniso_U_33
_atom_site_aniso_U_23
_atom_site_aniso_U_13
_atom_site_aniso_U_12
S1 0.0163(3) 0.0174(3) 0.0145(3) 0.0058(2) 0.0003(2) 0.0046(2)
O2 0.0222(8) 0.0218(9) 0.0175(8) 0.0086(7) 0.0014(7) 0.0088(7)
O1 0.0185(8) 0.0195(9) 0.0258(9) 0.0086(7) 0.0028(7) 0.0016(7)
N1 0.0213(9) 0.0222(11) 0.0132(9) 0.0079(8) 0.0035(8) 0.0055(8)
N2 0.0182(9) 0.0240(11) 0.0152(9) 0.0103(8) 0.0036(8) 0.0072(8)
C1 0.0164(10) 0.0201(12) 0.0149(10) 0.0077(9) 0.0039(9) 0.0052(9)
C8 0.0142(10) 0.0285(13) 0.0153(10) 0.0105(9) 0.0027(9) 0.0054(9)
C2 0.0204(11) 0.0218(13) 0.0153(11) 0.0078(9) 0.0032(9) 0.0059(9)
C9 0.0183(11) 0.0203(12) 0.0178(11) 0.0085(9) 0.0039(9) 0.0063(9)
C3 0.0153(10) 0.0253(13) 0.0142(10) 0.0079(9) 0.0019(9) 0.0061(9)
C15 0.0214(11) 0.0195(12) 0.0154(10) 0.0077(9) -0.0015(9) 0.0047(9)
C10 0.0142(10) 0.0208(12) 0.0144(10) 0.0086(9) -0.0005(8) 0.0047(9)
C12 0.0309(13) 0.0275(13) 0.0198(12) 0.0103(10) 0.0063(10) 0.0166(11)
C13 0.0224(12) 0.0379(15) 0.0194(11) 0.0129(10) 0.0060(10) 0.0159(11)
C5 0.0236(12) 0.0331(15) 0.0159(11) 0.0059(10) 0.0001(10) 0.0041(11)
C17 0.0335(13) 0.0212(13) 0.0141(11) 0.0072(9) 0.0004(10) 0.0046(10)
C4 0.0286(12) 0.0237(13) 0.0202(11) 0.0066(9) 0.0056(10) 0.0055(10)
C14 0.0180(11) 0.0346(15) 0.0215(12) 0.0154(11) 0.0017(10) 0.0042(10)
C16 0.0355(14) 0.0237(13) 0.0221(12) 0.0121(10) 0.0017(11) 0.0074(11)
C11 0.0230(11) 0.0234(13) 0.0171(11) 0.0108(9) 0.0030(9) 0.0066(9)
C7 0.0283(12) 0.0298(15) 0.0198(12) 0.0133(10) 0.0008(10) 0.0087(11)
C6 0.0337(14) 0.0413(17) 0.0162(11) 0.0139(11) 0.0000(11) 0.0094(12)
C19 0.0366(14) 0.0285(15) 0.0318(14) 0.0180(11) 0.0081(12) 0.0150(11)
C18 0.0520(17) 0.0308(16) 0.0401(15) 0.0213(13) 0.0253(14) 0.0120(13)

loop_
_atom_type_symbol
_atom_type_description
_atom_type_scat_dispersion_real
_atom_type_scat_dispersion_imag
_atom_type_scat_source
C C 0.0033 0.0016 'International Tables Vol C Tables 4.2.6.8 and 6.1.1.4'
H H 0.0000 0.0000 'International Tables Vol C Tables 4.2.6.8 and 6.1.1.4'
N N 0.0061 0.0033 'International Tables Vol C Tables 4.2.6.8 and 6.1.1.4'
O O 0.0106 0.0060 'International Tables Vol C Tables 4.2.6.8 and 6.1.1.4'
S S 0.1246 0.1234 'International Tables Vol C Tables 4.2.6.8 and 6.1.1.4'

loop_
_geom_angle_atom_site_label_1
_geom_angle_atom_site_label_2
_geom_angle_atom_site_label_3
_geom_angle
O2 S1 N2 111.99(9)
O2 S1 C10 108.31(10)
O1 S1 O2 118.49(9)
O1 S1 N2 106.12(9)
O1 S1 C10 108.55(10)
N2 S1 C10 102.12(9)
C1 N1 C16 127.17(19)
C8 N1 C1 107.91(19)
C8 N1 C16 124.88(18)
C9 N2 S1 115.78(15)
N1 C1 C2 109.76(18)
N1 C1 C9 125.5(2)
C2 C1 C9 124.75(19)
N1 C8 C3 109.29(18)
N1 C8 C7 129.0(2)
C3 C8 C7 121.7(2)
C1 C2 C3 105.89(18)
C1 C2 C17 126.21(19)
C3 C2 C17 127.8(2)
N2 C9 C1 124.9(2)
N2 C9 H9 117.6
C1 C9 H9 117.6
C8 C3 C2 107.14(19)
C8 C3 C4 119.0(2)
C4 C3 C2 133.9(2)
C10 C15 H15 120.7
C14 C15 H15 120.7
C14 C15 C10 118.5(2)
C15 C10 S1 119.19(18)
C11 C10 S1 119.17(17)
C11 C10 C15 121.6(2)
C13 C12 H12 120.3
C13 C12 C11 119.4(2)
C11 C12 H12 120.3
C12 C13 H13 119.6
C12 C13 C14 120.9(2)
C14 C13 H13 119.6
C4 C5 H5 119.7
C4 C5 C6 120.7(2)
C6 C5 H5 119.7
C2 C17 H17 107.0
C2 C17 C19 114.5(2)
C2 C17 C18 109.3(2)
C19 C17 H17 107.0
C19 C17 C18 111.6(2)
C18 C17 H17 107.0
C3 C4 H4 120.4
C5 C4 C3 119.1(2)
C5 C4 H4 120.4
C15 C14 H14 120.0
C13 C14 C15 120.1(2)
C13 C14 H14 120.0
N1 C16 H16A 109.5
N1 C16 H16B 109.5
N1 C16 H16C 109.5
H16A C16 H16B 109.5
H16A C16 H16C 109.5
H16B C16 H16C 109.5
C10 C11 C12 119.5(2)
C10 C11 H11 120.3
C12 C11 H11 120.3
C8 C7 H7 121.3
C6 C7 C8 117.5(2)
C6 C7 H7 121.3
C5 C6 H6 119.0
C7 C6 C5 122.0(2)
C7 C6 H6 119.0
C17 C19 H19A 109.5
C17 C19 H19B 109.5
C17 C19 H19C 109.5
H19A C19 H19B 109.5
H19A C19 H19C 109.5
H19B C19 H19C 109.5
C17 C18 H18A 109.5
C17 C18 H18B 109.5
C17 C18 H18C 109.5
H18A C18 H18B 109.5
H18A C18 H18C 109.5
H18B C18 H18C 109.5

loop_
_geom_bond_atom_site_label_1
_geom_bond_atom_site_label_2
_geom_bond_distance
S1 O2 1.4386(16)
S1 O1 1.4303(16)
S1 N2 1.6569(18)
S1 C10 1.756(2)
N1 C1 1.389(3)
N1 C8 1.362(3)
N1 C16 1.438(3)
N2 C9 1.285(3)
C1 C2 1.391(3)
C1 C9 1.426(3)
C8 C3 1.400(3)
C8 C7 1.401(3)
C2 C3 1.431(3)
C2 C17 1.494(3)
C9 H9 0.9300
C3 C4 1.408(3)
C15 H15 0.9300
C15 C10 1.385(3)
C15 C14 1.383(3)
C10 C11 1.377(3)
C12 H12 0.9300
C12 C13 1.381(3)
C12 C11 1.383(3)
C13 H13 0.9300
C13 C14 1.383(4)
C5 H5 0.9300
C5 C4 1.372(3)
C5 C6 1.394(4)
C17 H17 0.9800
C17 C19 1.517(3)
C17 C18 1.533(3)
C4 H4 0.9300
C14 H14 0.9300
C16 H16A 0.9600
C16 H16B 0.9600
C16 H16C 0.9600
C11 H11 0.9300
C7 H7 0.9300
C7 C6 1.368(4)
C6 H6 0.9300
C19 H19A 0.9600
C19 H19B 0.9600
C19 H19C 0.9600
C18 H18A 0.9600
C18 H18B 0.9600
C18 H18C 0.9600

loop_
_geom_torsion_atom_site_label_1
_geom_torsion_atom_site_label_2
_geom_torsion_atom_site_label_3
_geom_torsion_atom_site_label_4
_geom_torsion
S1 N2 C9 C1 -179.08(17)
S1 C10 C11 C12 177.60(16)
O2 S1 N2 C9 12.4(2)
O2 S1 C10 C15 -34.15(19)
O2 S1 C10 C11 147.25(16)
O1 S1 N2 C9 143.10(17)
O1 S1 C10 C15 -164.01(15)
O1 S1 C10 C11 17.39(19)
N1 C1 C2 C3 0.9(2)
N1 C1 C2 C17 -175.9(2)
N1 C1 C9 N2 1.6(4)
N1 C8 C3 C2 -0.7(2)
N1 C8 C3 C4 178.7(2)
N1 C8 C7 C6 -179.3(2)
N2 S1 C10 C15 84.17(17)
N2 S1 C10 C11 -94.42(18)
C1 N1 C8 C3 1.3(2)
C1 N1 C8 C7 -179.1(2)
C1 C2 C3 C8 -0.1(2)
C1 C2 C3 C4 -179.4(2)
C1 C2 C17 C19 -129.3(2)
C1 C2 C17 C18 104.8(3)
C8 N1 C1 C2 -1.3(2)
C8 N1 C1 C9 178.2(2)
C8 C3 C4 C5 0.8(3)
C8 C7 C6 C5 0.5(4)
C2 C1 C9 N2 -178.9(2)
C2 C3 C4 C5 -179.9(2)
C9 C1 C2 C3 -178.7(2)
C9 C1 C2 C17 4.5(4)
C3 C8 C7 C6 0.3(4)
C3 C2 C17 C19 54.6(3)
C3 C2 C17 C18 -71.3(3)
C15 C10 C11 C12 -1.0(3)
C10 S1 N2 C9 -103.28(18)
C10 C15 C14 C13 1.0(3)
C12 C13 C14 C15 -0.7(3)
C13 C12 C11 C10 1.3(3)
C17 C2 C3 C8 176.6(2)
C17 C2 C3 C4 -2.7(4)
C4 C5 C6 C7 -0.6(4)
C14 C15 C10 S1 -178.77(16)
C14 C15 C10 C11 -0.2(3)
C16 N1 C1 C2 176.3(2)
C16 N1 C1 C9 -4.2(4)
C16 N1 C8 C3 -176.4(2)
C16 N1 C8 C7 3.2(4)
C11 C12 C13 C14 -0.5(3)
C7 C8 C3 C2 179.6(2)
C7 C8 C3 C4 -0.9(3)
C6 C5 C4 C3 0.0(4)
